data_7716850
loop_
_publ_author_name
'Dadmehr, Parvaneh'
'Bikas, Rahman'
'Lis, Tadeusz'

_publ_section_title
;
 Chemical CO2 fixation using a cyanido bridged heterometallic
 Zn(ii)--Mn(ii) 2D coordination polymer
;
_journal_issue 36
_journal_name_full 'Dalton Transactions'
_journal_page_first 15246
_journal_page_last 15257
_journal_paper_doi 10.1039/D4DT01630K
_journal_volume 53
_journal_year 2024
_chemical_formula_moiety 'C10 H10 O4'
_chemical_formula_sum 'C10 H10 O4'
_chemical_formula_weight 194.18
_space_group_crystal_system orthorhombic
_space_group_IT_number 33
_space_group_name_Hall 'P 2c -2n'
_space_group_name_H-M_alt 'P n a 21'
_atom_sites_solution_hydrogens geom
_atom_sites_solution_primary direct
_audit_creation_method SHELXL-2013
_audit_update_record
;
2024-03-15 deposited with the CCDC.	2024-08-16 downloaded from the CCDC.
;
_cell_angle_alpha 90
_cell_angle_beta 90
_cell_angle_gamma 90
_cell_formula_units_Z 8
_cell_length_a 14.446(4)
_cell_length_b 5.5867(18)
_cell_length_c 21.823(6)
_cell_measurement_reflns_used 4767
_cell_measurement_temperature 100(2)
_cell_measurement_theta_max 22
_cell_measurement_theta_min 1.8
_cell_volume 1761.2(9)
_computing_cell_refinement 'CrysAlisPro 1.171.42.42a (Rigaku OD, 2022)'
_computing_data_collection 'CrysAlisPro 1.171.42.42a (Rigaku OD, 2022)'
_computing_data_reduction 'CrysAlisPro 1.171.42.42a (Rigaku OD, 2022)'
_computing_structure_refinement 'SHELXL-2013 (Sheldrick, 2013)'
_computing_structure_solution 'SHELXS-97 (Sheldrick, 1990)'
_diffrn_ambient_temperature 100(2)
_diffrn_detector 'Hybrid Pixel Array Detector'
_diffrn_detector_area_resol_mean 10.0000
_diffrn_detector_type 'HyPix-Arc 150'
_diffrn_measured_fraction_theta_full 0.999
_diffrn_measured_fraction_theta_max 0.999
_diffrn_measurement_device 'four-circle diffractometer'
_diffrn_measurement_device_type 'XtaLAB Synergy R, DW system, HyPix-Arc 150'
_diffrn_radiation_monochromator mirror
_diffrn_radiation_probe x-ray
_diffrn_radiation_type 'Mo K\a'
_diffrn_radiation_wavelength 0.71073
_diffrn_reflns_av_R_equivalents 0.0454
_diffrn_reflns_av_unetI/netI 0.0533
_diffrn_reflns_Laue_measured_fraction_full 0.999
_diffrn_reflns_Laue_measured_fraction_max 0.999
_diffrn_reflns_limit_h_max 20
_diffrn_reflns_limit_h_min -20
_diffrn_reflns_limit_k_max 7
_diffrn_reflns_limit_k_min -7
_diffrn_reflns_limit_l_max 30
_diffrn_reflns_limit_l_min -30
_diffrn_reflns_number 13456
_diffrn_reflns_point_group_measured_fraction_full 0.949
_diffrn_reflns_point_group_measured_fraction_max 0.941
_diffrn_reflns_theta_full 25.500
_diffrn_reflns_theta_max 29.999
_diffrn_reflns_theta_min 1.866
_diffrn_source 'Rotating-anode X-ray tube'
_diffrn_source_type 'Rigaku (Mo) X-ray Source'
_exptl_absorpt_coefficient_mu 0.114
_exptl_absorpt_correction_T_max 1.000
_exptl_absorpt_correction_T_min 0.681
_exptl_absorpt_correction_type gaussian
_exptl_absorpt_process_details
;
CrysAlisPro 1.171.42.42a (Rigaku Oxford Diffraction, 2022)
Numerical absorption correction based on gaussian integration over
a multifaceted crystal model
Empirical absorption correction using spherical harmonics,
implemented in SCALE3 ABSPACK scaling algorithm.
;
_exptl_crystal_colour colorless
_exptl_crystal_density_diffrn 1.465
_exptl_crystal_description irregular
_exptl_crystal_F_000 816
_exptl_crystal_size_max 0.270
_exptl_crystal_size_mid 0.210
_exptl_crystal_size_min 0.040
_refine_diff_density_max 0.321
_refine_diff_density_min -0.272
_refine_diff_density_rms 0.057
_refine_ls_abs_structure_details
;
 Flack x determined using 1741 quotients [(I+)-(I-)]/[(I+)+(I-)]
 (Parsons and Flack (2004), Acta Cryst. A60, s61).
;
_refine_ls_abs_structure_Flack -0.3(10)
_refine_ls_extinction_method none
_refine_ls_goodness_of_fit_ref 1.085
_refine_ls_hydrogen_treatment constr
_refine_ls_matrix_type full
_refine_ls_number_parameters 343
_refine_ls_number_reflns 4831
_refine_ls_number_restraints 205
_refine_ls_restrained_S_all 1.116
_refine_ls_R_factor_all 0.0632
_refine_ls_R_factor_gt 0.0557
_refine_ls_shift/su_max 0.002
_refine_ls_shift/su_mean 0.000
_refine_ls_structure_factor_coef Fsqd
_refine_ls_weighting_details
;
 w=1/[\s^2^(Fo^2^)+(0.0598P)^2^+1.0874P]
 where P=(Fo^2^+2Fc^2^)/3
;
_refine_ls_weighting_scheme calc
_refine_ls_wR_factor_gt 0.1396
_refine_ls_wR_factor_ref 0.1438
_reflns_Friedel_coverage 0.840
_reflns_Friedel_fraction_full 0.895
_reflns_Friedel_fraction_max 0.880
_reflns_number_gt 4316
_reflns_number_total 4831
_reflns_threshold_expression 'I > 2\s(I)'
_cod_data_source_file d4dt01630k2.cif
_cod_data_source_block ftco22
_cod_depositor_comments
;
The following automatic conversions were performed:

data item '_atom_sites_solution_primary' value 'direct methods' was
changed to 'direct'.

Automatic conversion script
Id: cif_fix_values 8170 2020-07-09 18:12:32Z antanas 

 Adding full bibliography for 7716846--7716850.cif.
;
_cod_database_code 7716850
_shelx_space_group_comment
;
The symmetry employed for this shelxl refinement is uniquely defined
by the following loop, which should always be used as a source of
symmetry information in preference to the above space-group names.
They are only intended as comments.
;
_shelx_estimated_absorpt_t_min 0.970
_shelx_estimated_absorpt_t_max 0.995
_oxdiff_exptl_absorpt_empirical_full_min 0.855
_oxdiff_exptl_absorpt_empirical_full_max 1.178
_oxdiff_exptl_absorpt_empirical_details
;
Empirical correction (ABSPACK) includes:
- Absorption correction using spherical harmonics
- Frame scaling
;
_shelxl_version_number 2013-2

loop_
_space_group_symop_operation_xyz
'x, y, z'
'-x, -y, z+1/2'
'x+1/2, -y+1/2, z'
'-x+1/2, y+1/2, z+1/2'

loop_
_atom_site_label
_atom_site_type_symbol
_atom_site_fract_x
_atom_site_fract_y
_atom_site_fract_z
_atom_site_U_iso_or_equiv
_atom_site_adp_type
_atom_site_occupancy
_atom_site_site_symmetry_order
_atom_site_calc_flag
_atom_site_refinement_flags_posn
_atom_site_refinement_flags_adp
_atom_site_refinement_flags_occupancy
_atom_site_disorder_assembly
_atom_site_disorder_group
C1A C 0.5064(2) 0.3073(6) 0.22754(14) 0.0058(6) Uani 0.796(4) 1 d D . P A 1
C2A C 0.5270(3) 0.1166(6) 0.18864(16) 0.0101(7) Uani 0.796(4) 1 d D . P A 1
H2A H 0.5680 -0.0063 0.2016 0.012 Uiso 0.796(4) 1 calc R U P A 1
C3A C 0.4869(3) 0.1075(7) 0.13047(17) 0.0144(8) Uani 0.796(4) 1 d D . P A 1
H3A H 0.5004 -0.0228 0.1039 0.017 Uiso 0.796(4) 1 calc R U P A 1
C4A C 0.4275(3) 0.2881(8) 0.11117(19) 0.0159(9) Uani 0.796(4) 1 d D . P A 1
H4A H 0.4017 0.2842 0.0711 0.019 Uiso 0.796(4) 1 calc R U P A 1
C5A C 0.4061(3) 0.4743(7) 0.15088(16) 0.0138(8) Uani 0.796(4) 1 d D . P A 1
H5A H 0.3639 0.5950 0.1382 0.017 Uiso 0.796(4) 1 calc R U P A 1
C6A C 0.4456(2) 0.4866(6) 0.20911(16) 0.0097(7) Uani 0.796(4) 1 d D . P A 1
H6A H 0.4312 0.6156 0.2358 0.012 Uiso 0.796(4) 1 calc R U P A 1
O1A O 0.5495(2) 0.3034(5) 0.28362(13) 0.0120(6) Uani 0.796(4) 1 d D . P A 1
C7A C 0.5309(3) 0.4973(6) 0.32430(14) 0.0093(7) Uani 0.796(4) 1 d D . P A 1
H7A1 H 0.4638 0.5061 0.3332 0.011 Uiso 0.796(4) 1 calc R U P A 1
H7A2 H 0.5504 0.6505 0.3055 0.011 Uiso 0.796(4) 1 calc R U P A 1
C8A C 0.5846(2) 0.4528(6) 0.38256(14) 0.0118(7) Uani 0.796(4) 1 d D . P A 1
H8A H 0.6521 0.4340 0.3736 0.014 Uiso 0.796(4) 1 calc R U P A 1
O2A O 0.5485(4) 0.2411(6) 0.41230(17) 0.0131(10) Uani 0.796(4) 1 d D . P A 1
C9A C 0.5016(3) 0.3005(8) 0.46315(18) 0.0166(8) Uani 0.796(4) 1 d D . P A 1
O3A O 0.4596(3) 0.1628(7) 0.49458(18) 0.0315(9) Uani 0.796(4) 1 d D . P A 1
O4A O 0.5051(2) 0.5387(5) 0.47325(15) 0.0196(7) Uani 0.796(4) 1 d D . P A 1
C10A C 0.5689(3) 0.6494(6) 0.43047(16) 0.0151(8) Uani 0.796(4) 1 d D . P A 1
H10A H 0.6276 0.6938 0.4509 0.018 Uiso 0.796(4) 1 calc R U P A 1
H10B H 0.5413 0.7940 0.4116 0.018 Uiso 0.796(4) 1 calc R U P A 1
C1C C 0.5020(11) 0.193(3) 0.2262(6) 0.031(5) Uiso 0.204(4) 1 d DG . P A 2
C2C C 0.4436(14) 0.008(3) 0.2084(7) 0.055(7) Uiso 0.204(4) 1 d DG . P A 2
H2C H 0.4336 -0.1246 0.2349 0.065 Uiso 0.204(4) 1 calc R U P A 2
C3C C 0.3998(14) 0.016(3) 0.1517(8) 0.062(8) Uiso 0.204(4) 1 d DG . P A 2
H3C H 0.3599 -0.1102 0.1395 0.075 Uiso 0.204(4) 1 calc R U P A 2
C4C C 0.4145(15) 0.210(4) 0.1129(7) 0.042(8) Uiso 0.204(4) 1 d DG . P A 2
H4C H 0.3845 0.2156 0.0742 0.050 Uiso 0.204(4) 1 calc R U P A 2
C5C C 0.4729(16) 0.395(3) 0.1307(7) 0.080(11) Uiso 0.204(4) 1 d DG . P A 2
H5C H 0.4829 0.5270 0.1042 0.096 Uiso 0.204(4) 1 calc R U P A 2
C6C C 0.5167(13) 0.386(3) 0.1874(7) 0.047(6) Uiso 0.204(4) 1 d DG . P A 2
H6C H 0.5566 0.5126 0.1996 0.056 Uiso 0.204(4) 1 calc R U P A 2
O1C O 0.5374(16) 0.200(3) 0.2846(7) 0.059(7) Uiso 0.204(4) 1 d D . P A 2
C7C C 0.523(2) 0.002(4) 0.3242(8) 0.060(8) Uiso 0.204(4) 1 d D . P A 2
H7C1 H 0.5446 -0.1475 0.3047 0.072 Uiso 0.204(4) 1 calc R U P A 2
H7C2 H 0.4557 -0.0155 0.3333 0.072 Uiso 0.204(4) 1 calc R U P A 2
C8C C 0.5759(13) 0.050(3) 0.3824(7) 0.076(11) Uiso 0.204(4) 1 d D . P A 2
H8C H 0.6435 0.0650 0.3735 0.091 Uiso 0.204(4) 1 calc R U P A 2
O2C O 0.542(2) 0.266(3) 0.4110(10) 0.072(14) Uiso 0.204(4) 1 d D . P A 2
C9C C 0.498(3) 0.215(3) 0.4637(14) 0.079(17) Uiso 0.204(4) 1 d D . P A 2
O3C O 0.452(2) 0.356(4) 0.4918(14) 0.108(11) Uiso 0.204(4) 1 d D . P A 2
O4C O 0.4967(14) -0.023(3) 0.4738(9) 0.061(6) Uiso 0.204(4) 1 d D . P A 2
C10C C 0.5593(16) -0.141(3) 0.4316(7) 0.048(6) Uiso 0.204(4) 1 d D . P A 2
H10C H 0.5305 -0.2860 0.4138 0.058 Uiso 0.204(4) 1 calc R U P A 2
H10D H 0.6178 -0.1861 0.4521 0.058 Uiso 0.204(4) 1 calc R U P A 2
C1B C 0.7526(3) 0.1940(7) 0.77254(16) 0.0127(7) Uani 0.832(4) 1 d D . P B 3
C2B C 0.6930(2) 0.0121(6) 0.79068(17) 0.0144(7) Uani 0.832(4) 1 d D . P B 3
H2B H 0.6784 -0.1157 0.7636 0.017 Uiso 0.832(4) 1 calc R U P B 3
C3B C 0.6548(3) 0.0213(6) 0.84976(17) 0.0155(7) Uani 0.832(4) 1 d D . P B 3
H3B H 0.6136 -0.1014 0.8626 0.019 Uiso 0.832(4) 1 calc R U P B 3
C4B C 0.6761(3) 0.2057(8) 0.88961(18) 0.0148(8) Uani 0.832(4) 1 d D . P B 3
H4B H 0.6505 0.2083 0.9297 0.018 Uiso 0.832(4) 1 calc R U P B 3
C5B C 0.7352(2) 0.3873(6) 0.87046(16) 0.0130(7) Uani 0.832(4) 1 d D . P B 3
H5B H 0.7497 0.5149 0.8976 0.016 Uiso 0.832(4) 1 calc R U P B 3
C6B C 0.7732(3) 0.3838(6) 0.81191(16) 0.0127(7) Uani 0.832(4) 1 d D . P B 3
H6B H 0.8128 0.5094 0.7988 0.015 Uiso 0.832(4) 1 calc R U P B 3
O1B O 0.7962(2) 0.2012(6) 0.71650(13) 0.0128(6) Uani 0.832(4) 1 d D . P B 3
C7B C 0.7785(3) 0.0108(6) 0.67499(14) 0.0112(7) Uani 0.832(4) 1 d D . P B 3
H7B1 H 0.7115 0.0014 0.6658 0.013 Uiso 0.832(4) 1 calc R U P B 3
H7B2 H 0.7983 -0.1434 0.6930 0.013 Uiso 0.832(4) 1 calc R U P B 3
C8B C 0.8325(2) 0.0616(5) 0.61715(14) 0.0096(6) Uani 0.832(4) 1 d D . P B 3
H8B H 0.8997 0.0836 0.6268 0.012 Uiso 0.832(4) 1 calc R U P B 3
O2B O 0.7957(3) 0.2741(7) 0.58816(15) 0.0151(9) Uani 0.832(4) 1 d D . P B 3
C9B C 0.7526(3) 0.2178(7) 0.53576(19) 0.0177(9) Uani 0.832(4) 1 d D . P B 3
O3B O 0.7104(3) 0.3552(6) 0.50478(16) 0.0258(7) Uani 0.832(4) 1 d D . P B 3
O4B O 0.7605(2) -0.0172(5) 0.52307(14) 0.0198(6) Uani 0.832(4) 1 d D . P B 3
C10B C 0.8200(3) -0.1315(6) 0.56799(15) 0.0153(8) Uani 0.832(4) 1 d D . P B 3
H10E H 0.8802 -0.1768 0.5496 0.018 Uiso 0.832(4) 1 calc R U P B 3
H10F H 0.7903 -0.2763 0.5853 0.018 Uiso 0.832(4) 1 calc R U P B 3
C1D C 0.7611(17) 0.281(4) 0.7698(7) 0.080(18) Uiso 0.168(4) 1 d DG . P B 4
C2D C 0.7835(15) 0.098(3) 0.8103(7) 0.053(8) Uiso 0.168(4) 1 d DG . P B 4
H2D H 0.8241 -0.0262 0.7978 0.063 Uiso 0.168(4) 1 calc R U P B 4
C3D C 0.7466(13) 0.097(3) 0.8691(6) 0.024(4) Uiso 0.168(4) 1 d DG . P B 4
H3D H 0.7619 -0.0277 0.8968 0.029 Uiso 0.168(4) 1 calc R U P B 4
C4D C 0.6872(14) 0.280(3) 0.8874(6) 0.025(7) Uiso 0.168(4) 1 d DG . P B 4
H4D H 0.6620 0.2790 0.9276 0.030 Uiso 0.168(4) 1 calc R U P B 4
C5D C 0.6648(15) 0.463(3) 0.8469(8) 0.048(8) Uiso 0.168(4) 1 d DG . P B 4
H5D H 0.6242 0.5873 0.8595 0.058 Uiso 0.168(4) 1 calc R U P B 4
C6D C 0.7017(16) 0.464(3) 0.7881(8) 0.063(10) Uiso 0.168(4) 1 d DG . P B 4
H6D H 0.6864 0.5888 0.7605 0.075 Uiso 0.168(4) 1 calc R U P B 4
O1D O 0.8100(14) 0.298(3) 0.7161(7) 0.034(5) Uiso 0.168(4) 1 d D . P B 4
C7D C 0.7897(18) 0.491(3) 0.6755(7) 0.040(7) Uiso 0.168(4) 1 d D . P B 4
H7D1 H 0.8092 0.6447 0.6937 0.048 Uiso 0.168(4) 1 calc R U P B 4
H7D2 H 0.7223 0.4977 0.6672 0.048 Uiso 0.168(4) 1 calc R U P B 4
C8D C 0.8422(10) 0.444(2) 0.6168(5) 0.022(4) Uiso 0.168(4) 1 d D . P B 4
H8D H 0.9094 0.4184 0.6258 0.026 Uiso 0.168(4) 1 calc R U P B 4
O2D O 0.804(2) 0.236(2) 0.5865(9) 0.060(16) Uiso 0.168(4) 1 d D . P B 4
C9D C 0.756(4) 0.302(3) 0.5368(17) 0.10(2) Uiso 0.168(4) 1 d D . P B 4
O3D O 0.7138(13) 0.167(3) 0.5046(9) 0.035(4) Uiso 0.168(4) 1 d D . P B 4
O4D O 0.7696(12) 0.535(2) 0.5239(7) 0.034(4) Uiso 0.168(4) 1 d D . P B 4
C10D C 0.8301(15) 0.642(3) 0.5692(6) 0.033(6) Uiso 0.168(4) 1 d D . P B 4
H10G H 0.8013 0.7862 0.5877 0.040 Uiso 0.168(4) 1 calc R U P B 4
H10H H 0.8903 0.6878 0.5509 0.040 Uiso 0.168(4) 1 calc R U P B 4

loop_
_atom_site_aniso_label
_atom_site_aniso_U_11
_atom_site_aniso_U_22
_atom_site_aniso_U_33
_atom_site_aniso_U_23
_atom_site_aniso_U_13
_atom_site_aniso_U_12
C1A 0.0047(14) 0.0058(15) 0.0069(14) 0.0017(12) 0.0018(11) 0.0004(13)
C2A 0.0115(16) 0.0074(14) 0.0113(14) -0.0006(12) -0.0008(12) 0.0052(12)
C3A 0.0133(17) 0.0133(17) 0.0165(16) -0.0009(13) 0.0010(13) -0.0014(14)
C4A 0.011(2) 0.018(2) 0.019(2) 0.0048(16) -0.0022(15) -0.0076(18)
C5A 0.0070(15) 0.0145(17) 0.0200(17) 0.0045(13) -0.0015(12) 0.0029(13)
C6A 0.0078(14) 0.0054(14) 0.0158(16) 0.0000(11) 0.0010(12) 0.0023(11)
O1A 0.0155(15) 0.0088(13) 0.0117(12) -0.0011(11) -0.0035(10) 0.0031(13)
C7A 0.0108(15) 0.0050(14) 0.0119(14) -0.0019(11) 0.0014(12) 0.0013(12)
C8A 0.0110(16) 0.0072(15) 0.0174(16) 0.0005(12) -0.0009(12) -0.0015(12)
O2A 0.021(2) 0.0072(14) 0.0117(17) 0.0011(8) 0.0015(13) -0.0035(10)
C9A 0.017(2) 0.023(2) 0.0100(17) 0.0015(16) -0.0022(15) -0.003(2)
O3A 0.034(2) 0.0325(19) 0.0276(17) 0.0103(14) 0.0042(15) -0.0164(16)
O4A 0.0198(14) 0.0185(13) 0.0204(13) -0.0042(10) 0.0033(11) -0.0033(12)
C10A 0.0155(17) 0.0130(17) 0.0168(16) -0.0024(13) 0.0006(14) -0.0008(14)
C1B 0.0098(16) 0.0104(17) 0.0178(17) 0.0007(14) -0.0002(13) 0.0029(15)
C2B 0.0112(15) 0.0138(16) 0.0181(16) -0.0005(12) -0.0014(13) -0.0008(13)
C3B 0.0152(16) 0.0112(16) 0.0200(16) 0.0035(12) 0.0053(13) -0.0023(13)
C4B 0.017(2) 0.0142(19) 0.0133(17) 0.0001(14) 0.0045(14) -0.0016(17)
C5B 0.0145(16) 0.0102(15) 0.0142(15) -0.0020(12) 0.0001(12) 0.0016(13)
C6B 0.0111(15) 0.0099(15) 0.0172(16) 0.0015(12) -0.0005(12) -0.0011(12)
O1B 0.0159(14) 0.0109(12) 0.0118(12) -0.0037(11) 0.0012(9) -0.0103(12)
C7B 0.0119(15) 0.0090(15) 0.0126(14) -0.0012(11) -0.0009(11) -0.0025(12)
C8B 0.0105(15) 0.0066(13) 0.0117(13) 0.0004(10) -0.0018(11) 0.0010(11)
O2B 0.022(2) 0.0101(13) 0.0130(18) 0.0018(9) 0.0031(13) 0.0041(12)
C9B 0.014(2) 0.021(2) 0.017(2) 0.0020(15) -0.0010(15) 0.0074(17)
O3B 0.0304(17) 0.0265(16) 0.0205(13) 0.0070(11) -0.0045(12) 0.0122(14)
O4B 0.0239(14) 0.0188(13) 0.0168(12) -0.0044(10) -0.0100(11) 0.0063(11)
C10B 0.0210(18) 0.0115(15) 0.0134(15) -0.0007(11) -0.0016(12) 0.0063(14)

loop_
_atom_type_symbol
_atom_type_description
_atom_type_scat_dispersion_real
_atom_type_scat_dispersion_imag
_atom_type_scat_source
C C 0.0033 0.0016 'International Tables Vol C Tables 4.2.6.8 and 6.1.1.4'
H H 0.0000 0.0000 'International Tables Vol C Tables 4.2.6.8 and 6.1.1.4'
O O 0.0106 0.0060 'International Tables Vol C Tables 4.2.6.8 and 6.1.1.4'

loop_
_geom_angle_atom_site_label_1
_geom_angle_atom_site_label_2
_geom_angle_atom_site_label_3
_geom_angle
_geom_angle_site_symmetry_1
_geom_angle_site_symmetry_3
_geom_angle_publ_flag
O1A C1A C6A 123.7(3) . . ?
O1A C1A C2A 115.6(3) . . ?
C6A C1A C2A 120.6(3) . . ?
C1A C2A C3A 119.5(3) . . ?
C1A C2A H2A 120.2 . . ?
C3A C2A H2A 120.2 . . ?
C4A C3A C2A 120.3(3) . . ?
C4A C3A H3A 119.8 . . ?
C2A C3A H3A 119.8 . . ?
C5A C4A C3A 119.5(3) . . ?
C5A C4A H4A 120.3 . . ?
C3A C4A H4A 120.3 . . ?
C4A C5A C6A 120.9(3) . . ?
C4A C5A H5A 119.5 . . ?
C6A C5A H5A 119.5 . . ?
C1A C6A C5A 119.1(3) . . ?
C1A C6A H6A 120.5 . . ?
C5A C6A H6A 120.5 . . ?
C1A O1A C7A 117.2(3) . . ?
O1A C7A C8A 107.6(3) . . ?
O1A C7A H7A1 110.2 . . ?
C8A C7A H7A1 110.2 . . ?
O1A C7A H7A2 110.2 . . ?
C8A C7A H7A2 110.2 . . ?
H7A1 C7A H7A2 108.5 . . ?
O2A C8A C7A 109.1(3) . . ?
O2A C8A C10A 103.1(2) . . ?
C7A C8A C10A 112.4(3) . . ?
O2A C8A H8A 110.7 . . ?
C7A C8A H8A 110.7 . . ?
C10A C8A H8A 110.7 . . ?
C9A O2A C8A 110.5(3) . . ?
O3A C9A O2A 124.8(4) . . ?
O3A C9A O4A 124.0(4) . . ?
O2A C9A O4A 111.1(3) . . ?
C9A O4A C10A 109.8(3) . . ?
O4A C10A C8A 103.2(2) . . ?
O4A C10A H10A 111.1 . . ?
C8A C10A H10A 111.1 . . ?
O4A C10A H10B 111.1 . . ?
C8A C10A H10B 111.1 . . ?
H10A C10A H10B 109.1 . . ?
O1C C1C C2C 120.6(6) . . ?
O1C C1C C6C 119.0(6) . . ?
C2C C1C C6C 120.0 . . ?
C1C C2C C3C 120.0 . . ?
C1C C2C H2C 120.0 . . ?
C3C C2C H2C 120.0 . . ?
C4C C3C C2C 120.0 . . ?
C4C C3C H3C 120.0 . . ?
C2C C3C H3C 120.0 . . ?
C5C C4C C3C 120.0 . . ?
C5C C4C H4C 120.0 . . ?
C3C C4C H4C 120.0 . . ?
C4C C5C C6C 120.0 . . ?
C4C C5C H5C 120.0 . . ?
C6C C5C H5C 120.0 . . ?
C5C C6C C1C 120.0 . . ?
C5C C6C H6C 120.0 . . ?
C1C C6C H6C 120.0 . . ?
C1C O1C C7C 119.0(8) . . ?
O1C C7C C8C 107.2(8) . . ?
O1C C7C H7C1 110.3 . . ?
C8C C7C H7C1 110.3 . . ?
O1C C7C H7C2 110.3 . . ?
C8C C7C H7C2 110.3 . . ?
H7C1 C7C H7C2 108.5 . . ?
O2C C8C C7C 109.7(9) . . ?
O2C C8C C10C 103.0(6) . . ?
C7C C8C C10C 112.7(9) . . ?
O2C C8C H8C 110.4 . . ?
C7C C8C H8C 110.4 . . ?
C10C C8C H8C 110.4 . . ?
C9C O2C C8C 110.9(7) . . ?
O3C C9C O2C 124.4(11) . . ?
O3C C9C O4C 123.7(11) . . ?
O2C C9C O4C 110.7(7) . . ?
C9C O4C C10C 109.7(6) . . ?
O4C C10C C8C 103.0(6) . . ?
O4C C10C H10C 111.2 . . ?
C8C C10C H10C 111.2 . . ?
O4C C10C H10D 111.2 . . ?
C8C C10C H10D 111.2 . . ?
H10C C10C H10D 109.1 . . ?
O1B C1B C2B 123.9(3) . . ?
O1B C1B C6B 115.3(3) . . ?
C2B C1B C6B 120.8(3) . . ?
C1B C2B C3B 118.6(3) . . ?
C1B C2B H2B 120.7 . . ?
C3B C2B H2B 120.7 . . ?
C4B C3B C2B 121.2(3) . . ?
C4B C3B H3B 119.4 . . ?
C2B C3B H3B 119.4 . . ?
C3B C4B C5B 119.4(3) . . ?
C3B C4B H4B 120.3 . . ?
C5B C4B H4B 120.3 . . ?
C6B C5B C4B 120.5(3) . . ?
C6B C5B H5B 119.7 . . ?
C4B C5B H5B 119.7 . . ?
C5B C6B C1B 119.5(3) . . ?
C5B C6B H6B 120.3 . . ?
C1B C6B H6B 120.3 . . ?
C1B O1B C7B 117.5(3) . . ?
O1B C7B C8B 107.4(2) . . ?
O1B C7B H7B1 110.2 . . ?
C8B C7B H7B1 110.2 . . ?
O1B C7B H7B2 110.2 . . ?
C8B C7B H7B2 110.2 . . ?
H7B1 C7B H7B2 108.5 . . ?
O2B C8B C7B 109.2(3) . . ?
O2B C8B C10B 103.2(2) . . ?
C7B C8B C10B 113.1(3) . . ?
O2B C8B H8B 110.4 . . ?
C7B C8B H8B 110.4 . . ?
C10B C8B H8B 110.4 . . ?
C9B O2B C8B 110.6(3) . . ?
O3B C9B O2B 124.8(4) . . ?
O3B C9B O4B 123.7(4) . . ?
O2B C9B O4B 111.5(3) . . ?
C9B O4B C10B 109.9(2) . . ?
O4B C10B C8B 103.4(2) . . ?
O4B C10B H10E 111.1 . . ?
C8B C10B H10E 111.1 . . ?
O4B C10B H10F 111.1 . . ?
C8B C10B H10F 111.1 . . ?
H10E C10B H10F 109.0 . . ?
O1D C1D C2D 118.3(7) . . ?
O1D C1D C6D 120.8(7) . . ?
C2D C1D C6D 120.0 . . ?
C3D C2D C1D 120.0 . . ?
C3D C2D H2D 120.0 . . ?
C1D C2D H2D 120.0 . . ?
C2D C3D C4D 120.0 . . ?
C2D C3D H3D 120.0 . . ?
C4D C3D H3D 120.0 . . ?
C5D C4D C3D 120.0 . . ?
C5D C4D H4D 120.0 . . ?
C3D C4D H4D 120.0 . . ?
C4D C5D C6D 120.0 . . ?
C4D C5D H5D 120.0 . . ?
C6D C5D H5D 120.0 . . ?
C5D C6D C1D 120.0 . . ?
C5D C6D H6D 120.0 . . ?
C1D C6D H6D 120.0 . . ?
C1D O1D C7D 118.6(8) . . ?
O1D C7D C8D 107.1(8) . . ?
O1D C7D H7D1 110.3 . . ?
C8D C7D H7D1 110.3 . . ?
O1D C7D H7D2 110.3 . . ?
C8D C7D H7D2 110.3 . . ?
H7D1 C7D H7D2 108.6 . . ?
O2D C8D C7D 109.4(9) . . ?
O2D C8D C10D 103.1(6) . . ?
C7D C8D C10D 113.1(8) . . ?
O2D C8D H8D 110.3 . . ?
C7D C8D H8D 110.3 . . ?
C10D C8D H8D 110.3 . . ?
C9D O2D C8D 110.5(7) . . ?
O3D C9D O2D 124.3(10) . . ?
O3D C9D O4D 124.5(10) . . ?
O2D C9D O4D 110.8(7) . . ?
C9D O4D C10D 110.4(6) . . ?
O4D C10D C8D 103.5(5) . . ?
O4D C10D H10G 111.1 . . ?
C8D C10D H10G 111.1 . . ?
O4D C10D H10H 111.1 . . ?
C8D C10D H10H 111.1 . . ?
H10G C10D H10H 109.0 . . ?

loop_
_geom_bond_atom_site_label_1
_geom_bond_atom_site_label_2
_geom_bond_distance
_geom_bond_site_symmetry_2
_geom_bond_publ_flag
C1A O1A 1.374(3) . ?
C1A C6A 1.391(4) . ?
C1A C2A 1.395(3) . ?
C2A C3A 1.396(4) . ?
C2A H2A 0.9500 . ?
C3A C4A 1.390(4) . ?
C3A H3A 0.9500 . ?
C4A C5A 1.389(4) . ?
C4A H4A 0.9500 . ?
C5A C6A 1.395(4) . ?
C5A H5A 0.9500 . ?
C6A H6A 0.9500 . ?
O1A C7A 1.426(3) . ?
C7A C8A 1.510(4) . ?
C7A H7A1 0.9900 . ?
C7A H7A2 0.9900 . ?
C8A O2A 1.446(4) . ?
C8A C10A 1.533(4) . ?
C8A H8A 1.0000 . ?
O2A C9A 1.342(4) . ?
C9A O3A 1.196(4) . ?
C9A O4A 1.350(4) . ?
O4A C10A 1.450(4) . ?
C10A H10A 0.9900 . ?
C10A H10B 0.9900 . ?
C1C O1C 1.372(5) . ?
C1C C2C 1.3900 . ?
C1C C6C 1.3900 . ?
C2C C3C 1.3900 . ?
C2C H2C 0.9500 . ?
C3C C4C 1.3900 . ?
C3C H3C 0.9500 . ?
C4C C5C 1.3900 . ?
C4C H4C 0.9500 . ?
C5C C6C 1.3900 . ?
C5C H5C 0.9500 . ?
C6C H6C 0.9500 . ?
O1C C7C 1.421(6) . ?
C7C C8C 1.511(7) . ?
C7C H7C1 0.9900 . ?
C7C H7C2 0.9900 . ?
C8C O2C 1.444(7) . ?
C8C C10C 1.531(6) . ?
C8C H8C 1.0000 . ?
O2C C9C 1.341(6) . ?
C9C O3C 1.196(6) . ?
C9C O4C 1.348(7) . ?
O4C C10C 1.450(6) . ?
C10C H10C 0.9900 . ?
C10C H10D 0.9900 . ?
C1B O1B 1.376(3) . ?
C1B C2B 1.390(4) . ?
C1B C6B 1.396(4) . ?
C2B C3B 1.403(4) . ?
C2B H2B 0.9500 . ?
C3B C4B 1.383(4) . ?
C3B H3B 0.9500 . ?
C4B C5B 1.391(4) . ?
C4B H4B 0.9500 . ?
C5B C6B 1.391(4) . ?
C5B H5B 0.9500 . ?
C6B H6B 0.9500 . ?
O1B C7B 1.420(3) . ?
C7B C8B 1.511(4) . ?
C7B H7B1 0.9900 . ?
C7B H7B2 0.9900 . ?
C8B O2B 1.446(4) . ?
C8B C10B 1.532(4) . ?
C8B H8B 1.0000 . ?
O2B C9B 1.339(4) . ?
C9B O3B 1.191(4) . ?
C9B O4B 1.346(4) . ?
O4B C10B 1.452(3) . ?
C10B H10E 0.9900 . ?
C10B H10F 0.9900 . ?
C1D O1D 1.372(5) . ?
C1D C2D 1.3900 . ?
C1D C6D 1.3900 . ?
C2D C3D 1.3900 . ?
C2D H2D 0.9500 . ?
C3D C4D 1.3900 . ?
C3D H3D 0.9500 . ?
C4D C5D 1.3900 . ?
C4D H4D 0.9500 . ?
C5D C6D 1.3900 . ?
C5D H5D 0.9500 . ?
C6D H6D 0.9500 . ?
O1D C7D 1.422(6) . ?
C7D C8D 1.511(6) . ?
C7D H7D1 0.9900 . ?
C7D H7D2 0.9900 . ?
C8D O2D 1.446(6) . ?
C8D C10D 1.530(6) . ?
C8D H8D 1.0000 . ?
O2D C9D 1.341(6) . ?
C9D O3D 1.196(6) . ?
C9D O4D 1.348(7) . ?
O4D C10D 1.449(6) . ?
C10D H10G 0.9900 . ?
C10D H10H 0.9900 . ?
